data_4330387
loop_
_publ_author_name
'Oleg Bondarev'
'Yulia V. Sevryugina'
'Satish S. Jalisatgi'
'M. Frederick Hawthorne'

_publ_section_title
;
 Acid-Induced Opening of [closo-B10H10]2- as a New Route to 6-Substituted
 nido-B10H13 Decaboranes and Related Carboranes
;
_journal_name_full 'Inorganic Chemistry'
_journal_page_first 9935
_journal_page_last 9942
_journal_paper_doi 10.1021/ic3014267
_journal_volume 51
_journal_year 2012
_chemical_formula_moiety
;
 B10 C2 H10 C6 H5 C H2 O C O C H3        
;
_chemical_formula_sum 'C11 H20 B10 O2'
_chemical_formula_weight 292.37
_chemical_name_systematic
;
 1-acetoxymethyl-7-phenyl-1,2-dicarba-closo-dodecaborane(10) 
;
_space_group_IT_number 14
_symmetry_cell_setting monoclinic
_symmetry_Int_Tables_number 14
_symmetry_space_group_name_Hall '-P 2ybc'
_symmetry_space_group_name_H-M 'P 1 21/c 1'
_atom_sites_solution_hydrogens geom
_atom_sites_solution_primary direct
_atom_sites_solution_secondary difmap
_audit_creation_method SHELXL-97
_cell_angle_alpha 90.00
_cell_angle_beta 113.557(1)
_cell_angle_gamma 90.00
_cell_formula_units_Z 4
_cell_length_a 11.2490(3)
_cell_length_b 12.0008(3)
_cell_length_c 13.2015(4)
_cell_measurement_reflns_used 9799
_cell_measurement_temperature 100(2)
_cell_measurement_theta_max 65.55
_cell_measurement_theta_min 4.29
_cell_volume 1633.64(8)
_computing_cell_refinement 'Bruker SAINT 7.68A'
_computing_data_collection 'Bruker APEX 2010.9.1'
_computing_data_reduction 'Bruker SADABS 2008/1'
_computing_molecular_graphics 'Bruker XP 5.1'
_computing_publication_material 'Bruker XCIF 2008/2'
_computing_structure_refinement 'Bruker SHELXTL 2008/4'
_computing_structure_solution 'Bruker SHELXTL 2008/4'
_diffrn_ambient_temperature 100(2)
_diffrn_measured_fraction_theta_full 0.982
_diffrn_measured_fraction_theta_max 0.983
_diffrn_measurement_device_type 'Bruker SMART APEX2 area detector'
_diffrn_measurement_method '0.5 deg wide \w exposures'
_diffrn_radiation_monochromator 'Quazar optics'
_diffrn_radiation_source 'ImuS micro-focus source with Quazar optics'
_diffrn_radiation_type Cu-K\a
_diffrn_radiation_wavelength 1.54178
_diffrn_reflns_av_R_equivalents 0.0388
_diffrn_reflns_av_sigmaI/netI 0.0230
_diffrn_reflns_limit_h_max 13
_diffrn_reflns_limit_h_min -13
_diffrn_reflns_limit_k_max 14
_diffrn_reflns_limit_k_min -14
_diffrn_reflns_limit_l_max 15
_diffrn_reflns_limit_l_min -13
_diffrn_reflns_number 19681
_diffrn_reflns_theta_full 66.09
_diffrn_reflns_theta_max 66.09
_diffrn_reflns_theta_min 4.29
_exptl_absorpt_coefficient_mu 0.496
_exptl_absorpt_correction_T_max 0.9853
_exptl_absorpt_correction_T_min 0.9204
_exptl_absorpt_correction_type multi-scan
_exptl_absorpt_process_details
;
 Bruker SADABS 2008/1
;
_exptl_crystal_colour colourless
_exptl_crystal_density_diffrn 1.189
_exptl_crystal_density_method none
_exptl_crystal_description plate
_exptl_crystal_F_000 608
_exptl_crystal_size_max 0.17
_exptl_crystal_size_mid 0.15
_exptl_crystal_size_min 0.03
_refine_diff_density_max 0.323
_refine_diff_density_min -0.357
_refine_diff_density_rms 0.047
_refine_ls_extinction_coef noref
_refine_ls_extinction_method none
_refine_ls_goodness_of_fit_ref 1.072
_refine_ls_hydrogen_treatment constr
_refine_ls_matrix_type full
_refine_ls_number_parameters 219
_refine_ls_number_reflns 2810
_refine_ls_number_restraints 8
_refine_ls_restrained_S_all 1.071
_refine_ls_R_factor_all 0.0557
_refine_ls_R_factor_gt 0.0490
_refine_ls_shift/su_max 0.000
_refine_ls_shift/su_mean 0.000
_refine_ls_structure_factor_coef Fsqd
_refine_ls_weighting_details 'calc w=1/[\s^2^(Fo^2^)+(0.0802P)^2^+0.6059P] where P=(Fo^2^+2Fc^2^)/3'
_refine_ls_weighting_scheme calc
_refine_ls_wR_factor_gt 0.1308
_refine_ls_wR_factor_ref 0.1370
_reflns_number_gt 2445
_reflns_number_total 2810
_reflns_threshold_expression >2sigma(I)
_cod_data_source_file ic3014267_si_002_1.cif
_cod_data_source_block '[B10C2H10](C6H5)(CH2OCOCH3)_(5b)'
_cod_original_sg_symbol_Hall '-P 2ybc     '
_cod_original_sg_symbol_H-M 'P 1 21/c 1 '
_cod_database_code 4330387

loop_
_symmetry_equiv_pos_as_xyz
'x, y, z'
'-x, y+1/2, -z+1/2'
'-x, -y, -z'
'x, -y-1/2, z-1/2'

loop_
_atom_site_label
_atom_site_type_symbol
_atom_site_fract_x
_atom_site_fract_y
_atom_site_fract_z
_atom_site_U_iso_or_equiv
_atom_site_adp_type
_atom_site_occupancy
_atom_site_symmetry_multiplicity
_atom_site_calc_flag
_atom_site_refinement_flags
_atom_site_disorder_assembly
_atom_site_disorder_group
C1 C 0.69750(14) 0.17296(13) 0.22013(12) 0.0204(4) Uani 1 1 d . . .
C2 C 0.54888(15) 0.18724(13) 0.12554(13) 0.0214(4) Uani 1 1 d . A .
H2 H 0.4889 0.1124 0.0859 0.026 Uiso 1 1 calc R . .
B3 B 0.57729(17) 0.21402(15) 0.26054(14) 0.0223(4) Uani 1 1 d . A .
H3 H 0.5405 0.1617 0.3121 0.027 Uiso 1 1 calc R . .
B4 B 0.73277(18) 0.27733(17) 0.31628(15) 0.0259(4) Uani 1 1 d . A .
H4 H 0.7989 0.2682 0.4056 0.031 Uiso 1 1 calc R . .
B5 B 0.79412(18) 0.27894(15) 0.21170(16) 0.0247(4) Uani 1 1 d . A .
H5 H 0.9004 0.2706 0.2324 0.030 Uiso 1 1 calc R . .
B6 B 0.67603(17) 0.21828(15) 0.09015(14) 0.0220(4) Uani 1 1 d . A .
H6 H 0.7033 0.1694 0.0304 0.026 Uiso 1 1 calc R . .
B7 B 0.47108(17) 0.29981(15) 0.15116(15) 0.0218(4) Uani 1 1 d . . .
B8 B 0.59069(17) 0.36095(16) 0.27293(15) 0.0245(4) Uani 1 1 d . A .
H8 H 0.5626 0.4078 0.3333 0.029 Uiso 1 1 calc R . .
B9 B 0.72561(18) 0.40215(17) 0.24178(16) 0.0280(4) Uani 1 1 d . . .
H9 H 0.7862 0.4768 0.2814 0.034 Uiso 1 1 calc R A .
B10 B 0.69081(18) 0.36464(15) 0.10162(16) 0.0262(4) Uani 1 1 d . A .
H10 H 0.7286 0.4142 0.0490 0.031 Uiso 1 1 calc R . .
B11 B 0.53428(18) 0.30177(15) 0.04671(15) 0.0230(4) Uani 1 1 d . A .
H11 H 0.4678 0.3087 -0.0427 0.028 Uiso 1 1 calc R . .
B12 B 0.56475(18) 0.41566(16) 0.13973(15) 0.0246(4) Uani 1 1 d . A .
H12 H 0.5195 0.4994 0.1121 0.030 Uiso 1 1 calc R . .
C3 C 0.74800(16) 0.05539(14) 0.25554(14) 0.0255(4) Uani 1 1 d D A 1
H3A H 0.7939 0.0527 0.3370 0.031 Uiso 1 1 calc R A 1
H3B H 0.6740 0.0029 0.2336 0.031 Uiso 1 1 calc R A 1
O1 O 0.83481(11) 0.02165(10) 0.20573(10) 0.0247(3) Uani 0.9574(17) 1 d PD A 1
C4 C 0.78015(17) -0.03714(14) 0.11005(15) 0.0262(4) Uani 0.9574(17) 1 d PD A 1
O2 O 0.66788(12) -0.06249(11) 0.07021(11) 0.0342(3) Uani 0.9574(17) 1 d PD A 1
C5 C 0.87907(18) -0.06174(16) 0.06396(17) 0.0377(5) Uani 1 1 d D A 1
H5A H 0.8417 -0.1121 0.0006 0.057 Uiso 1 1 calc R A 1
H5B H 0.9549 -0.0971 0.1210 0.057 Uiso 1 1 calc R A 1
H5C H 0.9055 0.0079 0.0401 0.057 Uiso 1 1 calc R A 1
O1A O 0.757(2) -0.011(2) 0.1671(18) 0.0247(3) Uani 0.0426(17) 1 d PD A 2
C4A C 0.881(2) -0.014(3) 0.1695(19) 0.0262(4) Uani 0.0426(17) 1 d PD A 2
O2A O 0.967(2) 0.032(2) 0.2424(19) 0.0342(3) Uani 0.0426(17) 1 d PD A 2
C6 C 0.32095(15) 0.30037(13) 0.12184(13) 0.0239(4) Uani 1 1 d . A .
C7 C 0.26868(16) 0.25485(16) 0.19254(15) 0.0313(4) Uani 1 1 d . . .
H7C H 0.3242 0.2172 0.2576 0.038 Uiso 1 1 calc R A .
C8 C 0.13744(17) 0.26353(18) 0.16969(16) 0.0382(5) Uani 1 1 d . A .
H8C H 0.1040 0.2315 0.2187 0.046 Uiso 1 1 calc R . .
C9 C 0.05509(17) 0.31851(18) 0.07594(17) 0.0399(5) Uani 1 1 d . . .
H9C H -0.0345 0.3255 0.0610 0.048 Uiso 1 1 calc R A .
C10 C 0.10411(17) 0.36329(16) 0.00384(16) 0.0377(5) Uani 1 1 d . A .
H10C H 0.0478 0.4006 -0.0611 0.045 Uiso 1 1 calc R . .
C11 C 0.23527(16) 0.35381(14) 0.02620(14) 0.0295(4) Uani 1 1 d . . .
H11C H 0.2675 0.3841 -0.0243 0.035 Uiso 1 1 calc R A .

loop_
_atom_site_aniso_label
_atom_site_aniso_U_11
_atom_site_aniso_U_22
_atom_site_aniso_U_33
_atom_site_aniso_U_23
_atom_site_aniso_U_13
_atom_site_aniso_U_12
C1 0.0188(7) 0.0273(8) 0.0170(8) 0.0022(6) 0.0091(6) 0.0023(6)
C2 0.0215(8) 0.0265(8) 0.0181(8) 0.0031(6) 0.0099(6) 0.0031(6)
B3 0.0226(9) 0.0307(10) 0.0168(9) 0.0039(7) 0.0112(7) 0.0045(7)
B4 0.0217(9) 0.0364(11) 0.0191(9) -0.0035(7) 0.0076(7) 0.0032(7)
B5 0.0233(9) 0.0265(9) 0.0278(10) -0.0012(7) 0.0138(8) -0.0003(7)
B6 0.0258(9) 0.0257(9) 0.0191(9) 0.0037(7) 0.0139(7) 0.0026(7)
B7 0.0239(9) 0.0256(9) 0.0172(9) 0.0001(7) 0.0095(7) 0.0030(7)
B8 0.0223(9) 0.0325(10) 0.0186(9) -0.0035(7) 0.0082(7) 0.0034(7)
B9 0.0246(9) 0.0292(10) 0.0307(11) -0.0066(8) 0.0114(8) -0.0005(7)
B10 0.0301(10) 0.0245(9) 0.0295(10) 0.0022(7) 0.0177(8) 0.0003(7)
B11 0.0284(9) 0.0244(9) 0.0188(9) 0.0029(7) 0.0121(7) 0.0045(7)
B12 0.0273(9) 0.0253(9) 0.0233(10) -0.0006(7) 0.0123(7) 0.0020(7)
C3 0.0267(8) 0.0291(9) 0.0241(9) 0.0055(7) 0.0138(7) 0.0056(7)
O1 0.0207(6) 0.0277(7) 0.0264(7) -0.0001(5) 0.0102(5) 0.0041(5)
C4 0.0284(9) 0.0207(8) 0.0286(10) 0.0008(7) 0.0106(7) 0.0021(7)
O2 0.0292(7) 0.0347(7) 0.0355(7) -0.0041(6) 0.0095(6) -0.0043(5)
C5 0.0386(10) 0.0373(10) 0.0425(11) -0.0080(8) 0.0218(9) 0.0044(8)
O1A 0.0207(6) 0.0277(7) 0.0264(7) -0.0001(5) 0.0102(5) 0.0041(5)
C4A 0.0284(9) 0.0207(8) 0.0286(10) 0.0008(7) 0.0106(7) 0.0021(7)
O2A 0.0292(7) 0.0347(7) 0.0355(7) -0.0041(6) 0.0095(6) -0.0043(5)
C6 0.0217(8) 0.0268(8) 0.0222(8) -0.0062(6) 0.0077(6) 0.0020(6)
C7 0.0249(9) 0.0441(10) 0.0261(9) -0.0057(7) 0.0117(7) 0.0011(7)
C8 0.0263(9) 0.0554(12) 0.0370(11) -0.0146(9) 0.0169(8) -0.0034(8)
C9 0.0198(8) 0.0515(12) 0.0453(12) -0.0236(9) 0.0097(8) 0.0011(8)
C10 0.0267(9) 0.0376(10) 0.0369(11) -0.0107(8) 0.0003(8) 0.0084(7)
C11 0.0277(9) 0.0271(9) 0.0293(9) -0.0040(7) 0.0066(7) 0.0025(7)

loop_
_atom_type_symbol
_atom_type_description
_atom_type_scat_dispersion_real
_atom_type_scat_dispersion_imag
_atom_type_scat_source
C C 0.0181 0.0091 'International Tables Vol C Tables 4.2.6.8 and 6.1.1.4'
H H 0.0000 0.0000 'International Tables Vol C Tables 4.2.6.8 and 6.1.1.4'
O O 0.0492 0.0322 'International Tables Vol C Tables 4.2.6.8 and 6.1.1.4'
B B 0.0090 0.0039 'International Tables Vol C Tables 4.2.6.8 and 6.1.1.4'

loop_
_geom_angle_atom_site_label_1
_geom_angle_atom_site_label_2
_geom_angle_atom_site_label_3
_geom_angle
_geom_angle_publ_flag
C3 C1 C2 118.03(13) y
C3 C1 B5 122.80(12) y
C2 C1 B5 110.68(12) y
C3 C1 B3 114.52(12) y
C2 C1 B3 61.17(9) y
B5 C1 B3 114.14(12) y
C3 C1 B4 120.16(13) y
C2 C1 B4 110.48(12) y
B5 C1 B4 62.49(10) y
B3 C1 B4 62.40(10) y
C3 C1 B6 119.00(13) y
C2 C1 B6 61.08(9) y
B5 C1 B6 62.53(10) y
B3 C1 B6 113.94(12) y
B4 C1 B6 113.95(12) y
C1 C2 B11 111.74(12) y
C1 C2 B3 61.28(9) y
B11 C2 B3 114.84(13) y
C1 C2 B6 61.62(9) y
B11 C2 B6 62.75(10) y
B3 C2 B6 114.48(12) y
C1 C2 B7 112.06(12) y
B11 C2 B7 63.23(10) y
B3 C2 B7 62.89(10) y
B6 C2 B7 115.45(12) y
C2 B3 C1 57.55(9) y
C2 B3 B8 104.87(12) y
C1 B3 B8 105.46(12) y
C2 B3 B4 104.78(12) y
C1 B3 B4 58.82(9) y
B8 B3 B4 60.15(10) y
C2 B3 B7 58.68(9) y
C1 B3 B7 105.68(12) y
B8 B3 B7 60.39(10) y
B4 B3 B7 108.55(13) y
C1 B4 B5 58.54(10) y
C1 B4 B3 58.78(9) y
B5 B4 B3 107.92(13) y
C1 B4 B9 105.10(13) y
B5 B4 B9 60.35(10) y
B3 B4 B9 108.21(13) y
C1 B4 B8 105.19(12) y
B5 B4 B8 108.84(13) y
B3 B4 B8 59.85(10) y
B9 B4 B8 60.63(10) y
C1 B5 B4 58.97(10) y
C1 B5 B6 59.21(9) y
B4 B5 B6 108.37(12) y
C1 B5 B10 105.01(12) y
B4 B5 B10 108.16(13) y
B6 B5 B10 59.45(10) y
C1 B5 B9 105.09(12) y
B4 B5 B9 59.91(11) y
B6 B5 B9 107.85(13) y
B10 B5 B9 60.25(11) y
C2 B6 C1 57.30(9) y
C2 B6 B10 104.67(12) y
C1 B6 B10 104.94(12) y
C2 B6 B11 58.02(9) y
C1 B6 B11 104.51(11) y
B10 B6 B11 60.47(10) y
C2 B6 B5 104.28(12) y
C1 B6 B5 58.26(9) y
B10 B6 B5 60.31(10) y
B11 B6 B5 108.13(12) y
C6 B7 C2 122.45(13) y
C6 B7 B11 121.93(14) y
C2 B7 B11 57.75(9) y
C6 B7 B12 125.92(14) y
C2 B7 B12 103.39(12) y
B11 B7 B12 59.64(10) y
C6 B7 B3 120.40(14) y
C2 B7 B3 58.43(9) y
B11 B7 B3 106.71(12) y
B12 B7 B3 106.86(13) y
C6 B7 B8 124.50(13) y
C2 B7 B8 103.90(12) y
B11 B7 B8 107.44(12) y
B12 B7 B8 60.00(10) y
B3 B7 B8 59.38(10) y
B3 B8 B4 60.01(10) y
B3 B8 B12 107.47(12) y
B4 B8 B12 107.23(12) y
B3 B8 B7 60.23(10) y
B4 B8 B7 108.32(12) y
B12 B8 B7 59.91(10) y
B3 B8 B9 107.57(12) y
B4 B8 B9 59.66(11) y
B12 B8 B9 59.58(10) y
B7 B8 B9 107.96(12) y
B4 B9 B12 107.66(13) y
B4 B9 B5 59.74(10) y
B12 B9 B5 107.82(13) y
B4 B9 B10 107.65(13) y
B12 B9 B10 60.26(10) y
B5 B9 B10 59.78(10) y
B4 B9 B8 59.72(10) y
B12 B9 B8 60.07(10) y
B5 B9 B8 107.64(13) y
B10 B9 B8 108.20(13) y
B6 B10 B5 60.24(10) y
B6 B10 B11 59.99(10) y
B5 B10 B11 107.70(12) y
B6 B10 B9 108.26(13) y
B5 B10 B9 59.97(10) y
B11 B10 B9 107.42(12) y
B6 B10 B12 107.83(13) y
B5 B10 B12 107.45(13) y
B11 B10 B12 59.64(10) y
B9 B10 B12 59.61(10) y
C2 B11 B6 59.23(9) y
C2 B11 B12 104.79(12) y
B6 B11 B12 108.12(13) y
C2 B11 B10 104.86(12) y
B6 B11 B10 59.53(10) y
B12 B11 B10 60.45(10) y
C2 B11 B7 59.02(9) y
B6 B11 B7 109.08(12) y
B12 B11 B7 60.20(10) y
B10 B11 B7 108.97(13) y
B11 B12 B9 108.06(13) y
B11 B12 B7 60.16(10) y
B9 B12 B7 108.71(13) y
B11 B12 B8 107.92(13) y
B9 B12 B8 60.35(10) y
B7 B12 B8 60.09(10) y
B11 B12 B10 59.91(10) y
B9 B12 B10 60.13(10) y
B7 B12 B10 108.51(13) y
B8 B12 B10 108.32(13) y
O1 C3 C1 111.05(12) y
C4 O1 C3 115.69(13) y
O2 C4 O1 123.07(16) y
O2 C4 C5 126.65(17) y
O1 C4 C5 110.27(15) y
O2A C4A O1A 119.3(19) y
C7 C6 C11 117.34(15) y
C7 C6 B7 122.02(15) y
C11 C6 B7 120.50(15) y
C8 C7 C6 121.36(18) y
C9 C8 C7 120.32(19) y
C8 C9 C10 119.49(17) y
C9 C10 C11 120.21(18) y
C10 C11 C6 121.26(17) y

loop_
_geom_bond_atom_site_label_1
_geom_bond_atom_site_label_2
_geom_bond_distance
_geom_bond_publ_flag
C1 C3 1.523(2) y
C1 C2 1.648(2) y
C1 B5 1.705(2) y
C1 B3 1.712(2) y
C1 B4 1.713(2) y
C1 B6 1.723(2) y
C2 B11 1.692(2) y
C2 B3 1.711(2) y
C2 B6 1.714(2) y
C2 B7 1.715(2) y
B3 B8 1.772(3) y
B3 B4 1.775(3) y
B3 B7 1.787(2) y
B4 B5 1.773(3) y
B4 B9 1.776(3) y
B4 B8 1.777(2) y
B5 B6 1.779(3) y
B5 B10 1.780(3) y
B5 B9 1.784(3) y
B6 B10 1.765(3) y
B6 B11 1.773(2) y
B7 C6 1.575(2) y
B7 B11 1.786(2) y
B7 B12 1.787(3) y
B7 B8 1.790(3) y
B8 B12 1.788(3) y
B8 B9 1.793(3) y
B9 B12 1.780(3) y
B9 B10 1.789(3) y
B10 B11 1.782(3) y
B10 B12 1.791(2) y
B11 B12 1.777(3) y
C3 O1 1.4364(19) y
O1 C4 1.360(2) y
C4 O2 1.197(2) y
C4 C5 1.496(2) y
O1A C4A 1.384(18) y
C4A O2A 1.194(18) y
C6 C7 1.398(2) y
C6 C11 1.401(2) y
C7 C8 1.388(2) y
C8 C9 1.382(3) y
C9 C10 1.385(3) y
C10 C11 1.389(2) y
